data_8103385
loop_
_publ_author_name
'Koy, J.'
'Bensch, W.'

_publ_section_title
;
 Crystal structure of silver hexavanadium octasulfide, Ag0.26 V6 S8
;
_journal_name_full 'Zeitschrift fuer Kristallographie (149,1979-)'
_journal_page_first 364
_journal_page_last 364
_journal_volume 210
_journal_year 1995
_chemical_formula_sum 'Ag0.26 S8 V6'
_chemical_name_systematic 'Silver vanadium sulfide (.26/6/8)'
_space_group_IT_number 176
_symmetry_space_group_name_Hall '-P 6c'
_symmetry_space_group_name_H-M 'P 63/m'
_cell_angle_alpha 90
_cell_angle_beta 90
_cell_angle_gamma 120
_cell_formula_units_Z 1
_cell_length_a 9.217
_cell_length_b 9.217
_cell_length_c 3.304
_cell_volume 243.080
_citation_journal_id_ASTM ZEKRDZ
_cod_data_source_file silver0-1_46.cif
_cod_data_source_block Ag0.26S8V6
_cod_original_cell_volume 243.0803
_cod_database_code 8103385

loop_
_symmetry_equiv_pos_as_xyz
x,y,z
x-y,x,z+1/2
-y,x-y,z
-x,-y,z+1/2
-x+y,-x,z
y,-x+y,z+1/2
-x,-y,-z
-x+y,-x,-z-1/2
y,-x+y,-z
x,y,-z-1/2
x-y,x,-z
-y,x-y,-z-1/2

loop_
_atom_site_label
_atom_site_type_symbol
_atom_site_fract_x
_atom_site_fract_y
_atom_site_fract_z
_atom_site_occupancy
V1 V+2 0.48839 0.36786 0.25 1
S2 S-2 0.34893 0.05029 0.25 1
Ag2 Ag+1 0 0 0 0.065
Ag1 Ag+1 0 0 0.25 0.065
S1 S-2 0.6667 0.3333 0.75 1
